data_2015503
loop_
_publ_author_name
'David V. Graham'
'Alan R. Kennedy'
'Robert E. Mulvey'
'Charles T. O'Hara'

_publ_section_title
;
 A polymeric solvent-free variant of a hydridomagnesium inverse crown
;
_journal_coeditor_code HJ3015
_journal_issue 8
_journal_name_full 'Acta Crystallographica Section C'
_journal_page_first m366
_journal_page_last m368
_journal_paper_doi 10.1107/S0108270106025091
_journal_volume 62
_journal_year 2006
_chemical_formula_iupac '[Mg2 Na2 H2 (C6 H14 N1)4]'
_chemical_formula_moiety 'C24 H58 Mg2 N4 Na2'
_chemical_formula_sum 'C24 H58 Mg2 N4 Na2'
_chemical_formula_weight 497.34
_chemical_name_systematic
;
Tetra-\m~2~-diisopropylamido-di-\m~2~-hydrido-dimagnesium(II)disodium(I)
;
_space_group_IT_number 2
_symmetry_cell_setting triclinic
_symmetry_space_group_name_Hall '-P 1'
_symmetry_space_group_name_H-M 'P -1'
_atom_sites_solution_hydrogens geom
_atom_sites_solution_primary direct
_atom_sites_solution_secondary difmap
_audit_creation_method SHELXL97
_cell_angle_alpha 82.419(3)
_cell_angle_beta 83.897(3)
_cell_angle_gamma 68.916(2)
_cell_formula_units_Z 2
_cell_length_a 8.2448(4)
_cell_length_b 10.1118(5)
_cell_length_c 20.1990(9)
_cell_measurement_reflns_used 27877
_cell_measurement_temperature 123(2)
_cell_measurement_theta_max 27.48
_cell_measurement_theta_min 1.00
_cell_volume 1554.36(13)
_computing_cell_refinement 'DENZO and COLLECT'
_computing_data_collection
;
COLLECT (Nonius, 1988) and DENZO (Otwinowski & Minor, 1997)
;
_computing_data_reduction DENZO
_computing_molecular_graphics 'ORTEPII (Johnson, 1976)'
_computing_publication_material SHELXL97
_computing_structure_refinement 'SHELXL97 (Sheldrick, 1997)'
_computing_structure_solution 'SHELXS97 (Sheldrick, 1997)'
_diffrn_ambient_temperature 123(2)
_diffrn_measured_fraction_theta_full 0.991
_diffrn_measured_fraction_theta_max 0.991
_diffrn_measurement_device_type 'Nonius KappaCCD area-detector'
_diffrn_measurement_method '\w and \f'
_diffrn_radiation_monochromator graphite
_diffrn_radiation_source 'fine-focus sealed tube'
_diffrn_radiation_type MoK\a
_diffrn_radiation_wavelength 0.71073
_diffrn_reflns_av_R_equivalents 0.0639
_diffrn_reflns_av_sigmaI/netI 0.1130
_diffrn_reflns_limit_h_max 10
_diffrn_reflns_limit_h_min -10
_diffrn_reflns_limit_k_max 12
_diffrn_reflns_limit_k_min -13
_diffrn_reflns_limit_l_max 26
_diffrn_reflns_limit_l_min -26
_diffrn_reflns_number 27877
_diffrn_reflns_theta_full 27.50
_diffrn_reflns_theta_max 27.50
_diffrn_reflns_theta_min 1.02
_diffrn_standards_decay_% 0
_diffrn_standards_number 0
_exptl_absorpt_coefficient_mu 0.123
_exptl_absorpt_correction_type none
_exptl_crystal_colour colourless
_exptl_crystal_density_diffrn 1.063
_exptl_crystal_density_method 'not measured'
_exptl_crystal_description 'cut tablet'
_exptl_crystal_F_000 552
_exptl_crystal_size_max 0.40
_exptl_crystal_size_mid 0.38
_exptl_crystal_size_min 0.30
_refine_diff_density_max 0.306
_refine_diff_density_min -0.347
_refine_ls_extinction_method none
_refine_ls_goodness_of_fit_ref 1.076
_refine_ls_hydrogen_treatment mixed
_refine_ls_matrix_type full
_refine_ls_number_parameters 383
_refine_ls_number_reflns 7078
_refine_ls_number_restraints 0
_refine_ls_restrained_S_all 1.076
_refine_ls_R_factor_all 0.1503
_refine_ls_R_factor_gt 0.0654
_refine_ls_shift/su_max 0.001
_refine_ls_shift/su_mean 0.000
_refine_ls_structure_factor_coef Fsqd
_refine_ls_weighting_details 'calc w = 1/[\s^2^(Fo^2^)+(0.0385P)^2^+0.9833P] where P=(Fo^2^+2Fc^2^)/3'
_refine_ls_weighting_scheme calc
_refine_ls_wR_factor_gt 0.1112
_refine_ls_wR_factor_ref 0.1396
_reflns_number_gt 3944
_reflns_number_total 7078
_reflns_threshold_expression I>2\s(I)
_cod_data_source_file hj3015.cif
_cod_data_source_block I
_cod_database_code 2015503
_cod_database_fobs_code 2015503

loop_
_symmetry_equiv_pos_as_xyz
'x, y, z'
'-x, -y, -z'

loop_
_atom_site_type_symbol
_atom_site_label
_atom_site_fract_x
_atom_site_fract_y
_atom_site_fract_z
_atom_site_U_iso_or_equiv
_atom_site_adp_type
_atom_site_calc_flag
_atom_site_refinement_flags
_atom_site_occupancy
Mg Mg1 0.03200(12) 0.56412(9) 0.93234(4) 0.0220(2) Uani d . 1
Mg Mg2 0.47299(12) 0.98155(9) 0.43125(4) 0.0208(2) Uani d . 1
Na Na1 -0.08348(16) 0.75621(12) 1.04797(5) 0.0368(3) Uani d . 1
Na Na2 0.44062(16) 0.75794(12) 0.54499(5) 0.0353(3) Uani d . 1
N N1 0.0755(3) 0.4255(2) 0.86140(10) 0.0258(6) Uani d . 1
N N2 0.0322(3) 0.7691(2) 0.93427(10) 0.0217(5) Uani d . 1
N N3 0.5443(3) 0.8397(2) 0.63300(10) 0.0229(5) Uani d . 1
N N4 0.4696(3) 0.7807(2) 0.42496(10) 0.0230(5) Uani d . 1
C C1 -0.2398(4) 0.5322(3) 0.84208(14) 0.0343(7) Uani d . 1
H H1A -0.2661 0.4979 0.8882 0.051 Uiso calc R 1
H H1B -0.3279 0.5309 0.8134 0.051 Uiso calc R 1
H H1C -0.2407 0.6297 0.8406 0.051 Uiso calc R 1
C C2 -0.0612(4) 0.4360(3) 0.81724(14) 0.0303(7) Uani d . 1
H H2 -0.0326 0.4790 0.7721 0.036 Uiso calc R 1
C C3 -0.0705(5) 0.2907(3) 0.80860(17) 0.0457(9) Uani d . 1
H H3A 0.0460 0.2256 0.7957 0.069 Uiso calc R 1
H H3B -0.1495 0.3019 0.7736 0.069 Uiso calc R 1
H H3C -0.1138 0.2517 0.8509 0.069 Uiso calc R 1
C C4 0.2878(4) 0.5061(3) 0.78403(15) 0.0425(9) Uani d . 1
H H4A 0.1920 0.5607 0.7555 0.064 Uiso calc R 1
H H4B 0.3960 0.4701 0.7561 0.064 Uiso calc R 1
H H4C 0.3010 0.5677 0.8151 0.064 Uiso calc R 1
C C5 0.2476(4) 0.3810(3) 0.82365(15) 0.0322(7) Uani d . 1
C C6 0.3930(5) 0.2971(5) 0.8693(2) 0.0510(10) Uani d . 1
C C7 0.2060(5) 0.9323(4) 0.93143(18) 0.0322(7) Uani d . 1
C C8 0.2053(4) 0.7851(3) 0.92144(13) 0.0260(7) Uani d . 1
H H8 0.2464 0.7668 0.8740 0.031 Uiso calc R 1
C C9 0.3354(4) 0.6743(3) 0.96666(16) 0.0403(8) Uani d . 1
H H9A 0.2999 0.6922 1.0135 0.060 Uiso calc R 1
H H9B 0.4512 0.6805 0.9555 0.060 Uiso calc R 1
H H9C 0.3388 0.5790 0.9601 0.060 Uiso calc R 1
C C10 -0.2842(4) 0.8848(4) 0.92044(17) 0.0301(7) Uani d . 1
C C11 -0.1023(4) 0.8845(3) 0.89692(13) 0.0293(7) Uani d . 1
H H11 -0.0959 0.9767 0.9069 0.035 Uiso calc R 1
C C12 -0.0759(4) 0.8809(4) 0.82088(14) 0.0459(9) Uani d . 1
H H12A 0.0384 0.8867 0.8055 0.069 Uiso calc R 1
H H12B -0.1672 0.9618 0.7992 0.069 Uiso calc R 1
H H12C -0.0818 0.7917 0.8092 0.069 Uiso calc R 1
C C13 0.2317(4) 0.8908(4) 0.66313(18) 0.0391(9) Uani d . 1
C C14 0.4100(4) 0.8528(3) 0.68899(13) 0.0302(7) Uani d . 1
H H14 0.4383 0.7570 0.7151 0.036 Uiso calc R 1
C C15 0.4103(4) 0.9577(4) 0.73705(15) 0.0422(9) Uani d . 1
H H15A 0.5278 0.9316 0.7523 0.063 Uiso calc R 1
H H15B 0.3288 0.9544 0.7757 0.063 Uiso calc R 1
H H15C 0.3746 1.0543 0.7139 0.063 Uiso calc R 1
C C16 0.7212(4) 0.5817(3) 0.64939(15) 0.0342(7) Uani d . 1
H H16A 0.6175 0.5674 0.6728 0.051 Uiso calc R 1
H H16B 0.8256 0.5146 0.6703 0.051 Uiso calc R 1
H H16C 0.7269 0.5653 0.6023 0.051 Uiso calc R 1
C C17 0.7113(4) 0.7345(3) 0.65381(13) 0.0270(7) Uani d . 1
H H17 0.7231 0.7447 0.7015 0.032 Uiso calc R 1
C C18 0.8654(4) 0.7580(3) 0.61175(16) 0.0371(8) Uani d . 1
H H18A 0.8522 0.7550 0.5644 0.056 Uiso calc R 1
H H18B 0.9737 0.6830 0.6255 0.056 Uiso calc R 1
H H18C 0.8693 0.8511 0.6183 0.056 Uiso calc R 1
C C19 0.1531(4) 0.8403(4) 0.45291(16) 0.0313(7) Uani d . 1
C C20 0.3062(4) 0.7735(3) 0.40427(14) 0.0282(7) Uani d . 1
H H20 0.3215 0.6705 0.4057 0.034 Uiso calc R 1
C C21 0.2644(4) 0.8413(4) 0.33283(15) 0.0448(9) Uani d . 1
H H21A 0.2454 0.9432 0.3300 0.067 Uiso calc R 1
H H21B 0.1590 0.8285 0.3211 0.067 Uiso calc R 1
H H21C 0.3621 0.7954 0.3017 0.067 Uiso calc R 1
C C22 0.6442(5) 0.5219(4) 0.4218(2) 0.0445(9) Uani d . 1
C C23 0.6215(4) 0.6745(3) 0.39362(14) 0.0283(7) Uani d . 1
H H23 0.6039 0.6838 0.3448 0.034 Uiso calc R 1
C C24 0.7886(4) 0.7004(3) 0.40082(18) 0.0442(9) Uani d . 1
H H24A 0.7797 0.7953 0.3794 0.066 Uiso calc R 1
H H24B 0.8867 0.6283 0.3793 0.066 Uiso calc R 1
H H24C 0.8072 0.6943 0.4484 0.066 Uiso calc R 1
H H1H -0.157(3) 0.563(3) 0.9967(12) 0.027(7) Uiso d . 1
H H2H 0.344(3) 1.028(3) 0.5160(12) 0.030(7) Uiso d . 1
H H6A 0.378(4) 0.206(4) 0.8933(16) 0.055(10) Uiso d . 1
H H6B 0.501(5) 0.273(4) 0.8461(18) 0.061(12) Uiso d . 1
H H6C 0.399(4) 0.347(4) 0.9063(18) 0.060(12) Uiso d . 1
H H7A 0.139(5) 1.007(4) 0.8969(17) 0.063(11) Uiso d . 1
H H7B 0.325(4) 0.933(3) 0.9276(14) 0.039(9) Uiso d . 1
H H7C 0.164(4) 0.951(3) 0.9755(15) 0.030(8) Uiso d . 1
H H10A -0.299(3) 0.795(3) 0.9170(12) 0.021(7) Uiso d . 1
H H10B -0.371(4) 0.958(3) 0.8952(14) 0.040(9) Uiso d . 1
H H10C -0.316(4) 0.911(3) 0.9673(16) 0.041(9) Uiso d . 1
H H5 0.248(4) 0.318(3) 0.7913(15) 0.041(9) Uiso d . 1
H H13A 0.144(4) 0.911(3) 0.6967(16) 0.050(10) Uiso d . 1
H H13B 0.217(4) 0.811(3) 0.6423(15) 0.045(10) Uiso d . 1
H H13C 0.205(4) 0.971(3) 0.6302(15) 0.035(8) Uiso d . 1
H H19A 0.166(4) 0.785(3) 0.4994(15) 0.037(8) Uiso d . 1
H H19B 0.046(4) 0.845(3) 0.4376(14) 0.042(9) Uiso d . 1
H H19C 0.138(4) 0.940(3) 0.4570(14) 0.039(9) Uiso d . 1
H H22A 0.681(4) 0.507(3) 0.4671(17) 0.048(10) Uiso d . 1
H H22B 0.734(5) 0.454(4) 0.3961(16) 0.058(11) Uiso d . 1
H H22C 0.534(5) 0.501(4) 0.4218(17) 0.066(11) Uiso d . 1

loop_
_atom_site_aniso_label
_atom_site_aniso_U_11
_atom_site_aniso_U_22
_atom_site_aniso_U_33
_atom_site_aniso_U_12
_atom_site_aniso_U_13
_atom_site_aniso_U_23
Mg1 0.0274(6) 0.0232(5) 0.0179(4) -0.0127(4) -0.0014(4) -0.0005(4)
Mg2 0.0254(6) 0.0216(5) 0.0179(4) -0.0110(4) -0.0022(4) -0.0020(4)
Na1 0.0513(8) 0.0300(7) 0.0285(6) -0.0160(6) 0.0043(6) -0.0018(5)
Na2 0.0462(8) 0.0372(7) 0.0290(6) -0.0224(6) -0.0047(6) -0.0012(5)
N1 0.0285(15) 0.0285(13) 0.0236(12) -0.0121(12) -0.0035(11) -0.0059(10)
N2 0.0217(13) 0.0236(13) 0.0204(11) -0.0099(11) -0.0006(10) 0.0006(10)
N3 0.0216(13) 0.0243(13) 0.0223(12) -0.0093(11) -0.0010(10) 0.0027(10)
N4 0.0238(13) 0.0216(12) 0.0251(12) -0.0085(11) -0.0019(10) -0.0058(10)
C1 0.037(2) 0.0406(19) 0.0309(16) -0.0176(16) -0.0108(14) -0.0046(14)
C2 0.041(2) 0.0326(17) 0.0233(15) -0.0186(15) -0.0043(14) -0.0051(13)
C3 0.050(2) 0.042(2) 0.054(2) -0.0208(18) -0.0126(18) -0.0139(17)
C4 0.049(2) 0.045(2) 0.0384(18) -0.0253(18) 0.0143(16) -0.0109(16)
C5 0.036(2) 0.0362(18) 0.0271(16) -0.0146(16) 0.0054(14) -0.0114(14)
C6 0.034(2) 0.063(3) 0.047(2) -0.009(2) 0.0029(19) -0.002(2)
C7 0.031(2) 0.0361(19) 0.0361(19) -0.0196(16) 0.0031(16) -0.0096(16)
C8 0.0308(18) 0.0267(16) 0.0247(14) -0.0158(14) 0.0024(13) -0.0041(12)
C9 0.0280(19) 0.0382(19) 0.058(2) -0.0176(16) -0.0099(16) 0.0084(16)
C10 0.0279(19) 0.0270(18) 0.0354(18) -0.0095(15) -0.0077(15) 0.0002(15)
C11 0.0327(18) 0.0255(16) 0.0316(16) -0.0134(14) -0.0076(14) 0.0046(13)
C12 0.042(2) 0.064(2) 0.0301(17) -0.0221(19) -0.0112(15) 0.0179(16)
C13 0.030(2) 0.055(2) 0.0304(18) -0.0161(18) 0.0040(16) 0.0044(18)
C14 0.0297(18) 0.0364(18) 0.0215(14) -0.0117(15) 0.0011(13) 0.0052(13)
C15 0.046(2) 0.053(2) 0.0295(17) -0.0197(18) 0.0104(15) -0.0104(16)
C16 0.0349(19) 0.0285(17) 0.0374(17) -0.0104(15) -0.0057(15) 0.0032(14)
C17 0.0299(18) 0.0264(16) 0.0248(14) -0.0108(14) -0.0058(13) 0.0024(12)
C18 0.0245(18) 0.0328(18) 0.0511(19) -0.0084(15) -0.0028(15) 0.0012(15)
C19 0.0248(19) 0.0332(19) 0.0392(19) -0.0146(15) -0.0065(15) 0.0013(15)
C20 0.0295(18) 0.0222(15) 0.0372(16) -0.0111(14) -0.0071(14) -0.0077(13)
C21 0.037(2) 0.061(2) 0.0368(18) -0.0116(18) -0.0102(16) -0.0173(17)
C22 0.034(2) 0.0257(19) 0.070(3) -0.0071(17) 0.003(2) -0.0075(18)
C23 0.0306(18) 0.0266(16) 0.0286(15) -0.0099(14) -0.0028(13) -0.0061(13)
C24 0.0282(19) 0.0343(19) 0.069(2) -0.0091(15) 0.0086(17) -0.0178(17)

loop_
_atom_type_symbol
_atom_type_description
_atom_type_scat_dispersion_real
_atom_type_scat_dispersion_imag
_atom_type_scat_source
Mg Mg 0.0486 0.0363 'International Tables Vol C Tables 4.2.6.8 and 6.1.1.4'
Na Na 0.0362 0.0249 'International Tables Vol C Tables 4.2.6.8 and 6.1.1.4'
N N 0.0061 0.0033 'International Tables Vol C Tables 4.2.6.8 and 6.1.1.4'
C C 0.0033 0.0016 'International Tables Vol C Tables 4.2.6.8 and 6.1.1.4'
H H 0.0000 0.0000 'International Tables Vol C Tables 4.2.6.8 and 6.1.1.4'

loop_
_geom_angle_atom_site_label_1
_geom_angle_atom_site_label_2
_geom_angle_atom_site_label_3
_geom_angle_site_symmetry_1
_geom_angle_site_symmetry_3
_geom_angle
_geom_angle_publ_flag
N1 Mg1 N2 . . 136.48(9) y
N1 Mg1 Mg1 . 2_567 112.02(8) ?
N2 Mg1 Mg1 . 2_567 111.43(7) ?
N1 Mg1 Na1 . . 170.60(8) ?
N2 Mg1 Na1 . . 50.84(6) ?
Mg1 Mg1 Na1 2_567 . 61.53(4) ?
N1 Mg1 Na1 . 2_567 51.07(7) ?
N2 Mg1 Na1 . 2_567 168.43(8) ?
Mg1 Mg1 Na1 2_567 2_567 61.48(4) ?
Na1 Mg1 Na1 . 2_567 123.00(3) ?
N1 Mg1 H1H . . 113.5(7) ?
N2 Mg1 H1H . . 101.4(7) ?
Mg1 Mg1 H1H 2_567 . 39.6(7) ?
Na1 Mg1 H1H . . 57.1(7) ?
Na1 Mg1 H1H 2_567 . 78.9(7) ?
N3 Mg2 N4 2_676 . 137.00(10) y
N3 Mg2 Mg2 2_676 2_676 111.61(8) ?
N4 Mg2 Mg2 . 2_676 111.36(7) ?
N3 Mg2 Na2 2_676 . 168.08(8) ?
N4 Mg2 Na2 . . 51.38(6) ?
Mg2 Mg2 Na2 2_676 . 61.36(3) ?
N3 Mg2 Na2 2_676 2_676 51.49(7) ?
N4 Mg2 Na2 . 2_676 166.64(8) ?
Mg2 Mg2 Na2 2_676 2_676 61.15(4) ?
Na2 Mg2 Na2 . 2_676 122.52(3) ?
N3 Mg2 H2H 2_676 . 111.9(7) ?
N4 Mg2 H2H . . 102.0(7) ?
Mg2 Mg2 H2H 2_676 . 39.5(8) ?
Na2 Mg2 H2H . . 56.3(7) ?
Na2 Mg2 H2H 2_676 . 79.2(7) ?
N2 Na1 N1 . 2_567 137.51(9) y
N2 Na1 C7 . 2_577 99.04(9) ?
N1 Na1 C7 2_567 2_577 122.40(9) ?
N2 Na1 C6 . 2_567 140.23(11) ?
N1 Na1 C6 2_567 2_567 52.14(10) ?
C7 Na1 C6 2_577 2_567 94.62(12) ?
N2 Na1 Mg1 . . 42.25(6) ?
N1 Na1 Mg1 2_567 . 98.16(7) ?
C7 Na1 Mg1 2_577 . 139.29(8) ?
C6 Na1 Mg1 2_567 . 109.38(10) ?
N2 Na1 Mg1 . 2_567 98.52(6) ?
N1 Na1 Mg1 2_567 2_567 41.56(6) ?
C7 Na1 Mg1 2_577 2_567 161.86(8) ?
C6 Na1 Mg1 2_567 2_567 68.73(9) ?
Mg1 Na1 Mg1 . 2_567 57.00(3) ?
N2 Na1 C10 . . 51.78(8) ?
N1 Na1 C10 2_567 . 137.67(9) ?
C7 Na1 C10 2_577 . 80.40(10) ?
C6 Na1 C10 2_567 . 94.71(10) ?
Mg1 Na1 C10 . . 65.68(7) ?
Mg1 Na1 C10 2_567 . 107.26(7) ?
N2 Na1 H1H . . 76.4(5) ?
N1 Na1 H1H 2_567 . 74.6(5) ?
C7 Na1 H1H 2_577 . 144.7(6) ?
C6 Na1 H1H 2_567 . 71.0(5) ?
Mg1 Na1 H1H . . 38.3(5) ?
Mg1 Na1 H1H 2_567 . 38.0(5) ?
C10 Na1 H1H . . 69.3(5) ?
N2 Na1 H10C . . 67.4(7) ?
N1 Na1 H10C 2_567 . 133.9(7) ?
C7 Na1 H10C 2_577 . 67.7(7) ?
C6 Na1 H10C 2_567 . 84.0(7) ?
Mg1 Na1 H10C . . 82.3(7) ?
Mg1 Na1 H10C 2_567 . 115.6(7) ?
C10 Na1 H10C . . 17.4(7) ?
H1H Na1 H10C . . 78.6(9) ?
N4 Na2 N3 . . 136.06(9) y
N4 Na2 C13 . . 144.25(10) ?
N3 Na2 C13 . . 53.43(9) ?
N4 Na2 C19 . . 53.52(8) ?
N3 Na2 C19 . . 142.84(10) ?
C13 Na2 C19 . . 97.98(10) ?
N4 Na2 Mg2 . . 42.18(6) ?
N3 Na2 Mg2 . . 98.49(6) ?
C13 Na2 Mg2 . . 111.87(8) ?
C19 Na2 Mg2 . . 68.18(7) ?
N4 Na2 Mg2 . 2_676 98.60(6) ?
N3 Na2 Mg2 . 2_676 41.80(5) ?
C13 Na2 Mg2 . 2_676 69.55(8) ?
C19 Na2 Mg2 . 2_676 110.96(8) ?
Mg2 Na2 Mg2 . 2_676 57.48(3) ?
N4 Na2 C20 . . 27.29(7) ?
N3 Na2 C20 . . 156.43(8) ?
C13 Na2 C20 . . 126.55(9) ?
C19 Na2 C20 . . 28.73(8) ?
Mg2 Na2 C20 . . 58.54(6) ?
Mg2 Na2 C20 2_676 . 114.63(6) ?
N4 Na2 C22 . 2_666 102.50(11) ?
N3 Na2 C22 . 2_666 117.60(10) ?
C13 Na2 C22 . 2_666 94.05(12) ?
C19 Na2 C22 . 2_666 83.88(11) ?
Mg2 Na2 C22 . 2_666 143.68(9) ?
Mg2 Na2 C22 2_676 2_666 158.77(9) ?
C20 Na2 C22 . 2_666 85.78(10) ?
N4 Na2 H2H . . 77.5(5) ?
N3 Na2 H2H . . 75.8(6) ?
C13 Na2 H2H . . 72.9(5) ?
C19 Na2 H2H . . 72.7(6) ?
Mg2 Na2 H2H . . 39.0(5) ?
Mg2 Na2 H2H 2_676 . 38.3(6) ?
C20 Na2 H2H . . 81.9(5) ?
C22 Na2 H2H 2_666 . 150.9(6) ?
N4 Na2 H13B . . 142.3(7) ?
N3 Na2 H13B . . 69.1(8) ?
C13 Na2 H13B . . 18.9(7) ?
C19 Na2 H13B . . 89.3(7) ?
Mg2 Na2 H13B . . 123.9(7) ?
Mg2 Na2 H13B 2_676 . 88.3(8) ?
C20 Na2 H13B . . 117.4(7) ?
C22 Na2 H13B 2_666 . 76.4(8) ?
H2H Na2 H13B . . 86.0(9) ?
N4 Na2 H19A . . 69.7(7) ?
N3 Na2 H19A . . 139.6(7) ?
C13 Na2 H19A . . 87.5(7) ?
C19 Na2 H19A . . 18.6(7) ?
Mg2 Na2 H19A . . 86.3(7) ?
Mg2 Na2 H19A 2_676 . 121.3(7) ?
C20 Na2 H19A . . 42.8(7) ?
C22 Na2 H19A 2_666 . 69.2(7) ?
H2H Na2 H19A . . 84.0(9) ?
H13B Na2 H19A . . 75.0(10) ?
C2 N1 C5 . . 109.5(2) ?
C2 N1 Mg1 . . 121.68(18) ?
C5 N1 Mg1 . . 118.25(18) ?
C2 N1 Na1 . 2_567 108.68(16) ?
C5 N1 Na1 . 2_567 107.59(17) ?
Mg1 N1 Na1 . 2_567 87.37(8) ?
C11 N2 C8 . . 111.5(2) ?
C11 N2 Mg1 . . 116.29(17) ?
C8 N2 Mg1 . . 115.46(16) ?
C11 N2 Na1 . . 106.50(16) ?
C8 N2 Na1 . . 117.98(16) ?
Mg1 N2 Na1 . . 86.91(8) ?
C17 N3 C14 . . 109.8(2) ?
C17 N3 Mg2 . 2_676 122.74(17) ?
C14 N3 Mg2 . 2_676 117.80(17) ?
C17 N3 Na2 . . 110.23(16) ?
C14 N3 Na2 . . 105.17(16) ?
Mg2 N3 Na2 2_676 . 86.71(8) ?
C23 N4 C20 . . 110.3(2) ?
C23 N4 Mg2 . . 119.50(17) ?
C20 N4 Mg2 . . 116.36(17) ?
C23 N4 Na2 . . 116.66(16) ?
C20 N4 Na2 . . 104.74(16) ?
Mg2 N4 Na2 . . 86.44(8) ?
C2 C1 H1A . . 109.5 ?
C2 C1 H1B . . 109.5 ?
H1A C1 H1B . . 109.5 ?
C2 C1 H1C . . 109.5 ?
H1A C1 H1C . . 109.5 ?
H1B C1 H1C . . 109.5 ?
N1 C2 C1 . . 111.9(2) ?
N1 C2 C3 . . 112.8(2) ?
C1 C2 C3 . . 108.8(3) ?
N1 C2 H2 . . 107.7 ?
C1 C2 H2 . . 107.7 ?
C3 C2 H2 . . 107.7 ?
C2 C3 H3A . . 109.5 ?
C2 C3 H3B . . 109.5 ?
H3A C3 H3B . . 109.5 ?
C2 C3 H3C . . 109.5 ?
H3A C3 H3C . . 109.5 ?
H3B C3 H3C . . 109.5 ?
C5 C4 H4A . . 109.5 ?
C5 C4 H4B . . 109.5 ?
H4A C4 H4B . . 109.5 ?
C5 C4 H4C . . 109.5 ?
H4A C4 H4C . . 109.5 ?
H4B C4 H4C . . 109.5 ?
N1 C5 C6 . . 111.5(3) ?
N1 C5 C4 . . 112.8(3) ?
C6 C5 C4 . . 110.1(3) ?
N1 C5 H5 . . 109.1(18) ?
C6 C5 H5 . . 106.6(18) ?
C4 C5 H5 . . 106.5(17) ?
C5 C6 Na1 . 2_567 80.1(2) ?
C5 C6 H6A . . 113.0(19) ?
Na1 C6 H6A 2_567 . 48.2(19) ?
C5 C6 H6B . . 111(2) ?
Na1 C6 H6B 2_567 . 157(2) ?
H6A C6 H6B . . 109(3) ?
C5 C6 H6C . . 114(2) ?
Na1 C6 H6C 2_567 . 85(2) ?
H6A C6 H6C . . 102(3) ?
H6B C6 H6C . . 107(3) ?
C8 C7 Na1 . 2_577 161.6(2) ?
C8 C7 H7A . . 111(2) ?
Na1 C7 H7A 2_577 . 59.1(19) ?
C8 C7 H7B . . 110.7(18) ?
Na1 C7 H7B 2_577 . 87.6(17) ?
H7A C7 H7B . . 107(3) ?
C8 C7 H7C . . 107.9(17) ?
Na1 C7 H7C 2_577 . 66.8(16) ?
H7A C7 H7C . . 114(3) ?
H7B C7 H7C . . 106(2) ?
N2 C8 C9 . . 109.9(2) ?
N2 C8 C7 . . 114.6(2) ?
C9 C8 C7 . . 108.3(3) ?
N2 C8 H8 . . 108.0 ?
C9 C8 H8 . . 108.0 ?
C7 C8 H8 . . 108.0 ?
C8 C9 H9A . . 109.5 ?
C8 C9 H9B . . 109.5 ?
H9A C9 H9B . . 109.5 ?
C8 C9 H9C . . 109.5 ?
H9A C9 H9C . . 109.5 ?
H9B C9 H9C . . 109.5 ?
C11 C10 Na1 . . 78.14(16) ?
C11 C10 H10A . . 113.3(15) ?
Na1 C10 H10A . . 90.5(15) ?
C11 C10 H10B . . 111.2(18) ?
Na1 C10 H10B . . 153.0(18) ?
H10A C10 H10B . . 107(2) ?
C11 C10 H10C . . 111.3(17) ?
Na1 C10 H10C . . 50.5(17) ?
H10A C10 H10C . . 110(2) ?
H10B C10 H10C . . 103(2) ?
N2 C11 C10 . . 111.2(2) ?
N2 C11 C12 . . 113.8(2) ?
C10 C11 C12 . . 109.6(2) ?
N2 C11 H11 . . 107.3 ?
C10 C11 H11 . . 107.3 ?
C12 C11 H11 . . 107.3 ?
C11 C12 H12A . . 109.5 ?
C11 C12 H12B . . 109.5 ?
H12A C12 H12B . . 109.5 ?
C11 C12 H12C . . 109.5 ?
H12A C12 H12C . . 109.5 ?
H12B C12 H12C . . 109.5 ?
C14 C13 Na2 . . 82.24(18) ?
C14 C13 H13A . . 113(2) ?
Na2 C13 H13A . . 158(2) ?
C14 C13 H13B . . 113.3(18) ?
Na2 C13 H13B . . 54.6(18) ?
H13A C13 H13B . . 104(3) ?
C14 C13 H13C . . 112.5(18) ?
Na2 C13 H13C . . 79.2(17) ?
H13A C13 H13C . . 107(3) ?
H13B C13 H13C . . 106(2) ?
N3 C14 C13 . . 110.9(2) ?
N3 C14 C15 . . 112.7(2) ?
C13 C14 C15 . . 111.3(3) ?
N3 C14 H14 . . 107.2 ?
C13 C14 H14 . . 107.2 ?
C15 C14 H14 . . 107.2 ?
C14 C15 H15A . . 109.5 ?
C14 C15 H15B . . 109.5 ?
H15A C15 H15B . . 109.5 ?
C14 C15 H15C . . 109.5 ?
H15A C15 H15C . . 109.5 ?
H15B C15 H15C . . 109.5 ?
C17 C16 H16A . . 109.5 ?
C17 C16 H16B . . 109.5 ?
H16A C16 H16B . . 109.5 ?
C17 C16 H16C . . 109.5 ?
H16A C16 H16C . . 109.5 ?
H16B C16 H16C . . 109.5 ?
N3 C17 C18 . . 111.9(2) ?
N3 C17 C16 . . 111.9(2) ?
C18 C17 C16 . . 108.4(2) ?
N3 C17 H17 . . 108.2 ?
C18 C17 H17 . . 108.2 ?
C16 C17 H17 . . 108.2 ?
C17 C18 H18A . . 109.5 ?
C17 C18 H18B . . 109.5 ?
H18A C18 H18B . . 109.5 ?
C17 C18 H18C . . 109.5 ?
H18A C18 H18C . . 109.5 ?
H18B C18 H18C . . 109.5 ?
C20 C19 Na2 . . 80.90(17) ?
C20 C19 H19A . . 112.2(16) ?
Na2 C19 H19A . . 49.8(16) ?
C20 C19 H19B . . 111.7(18) ?
Na2 C19 H19B . . 157.4(18) ?
H19A C19 H19B . . 108(2) ?
C20 C19 H19C . . 111.3(17) ?
Na2 C19 H19C . . 86.9(17) ?
H19A C19 H19C . . 109(2) ?
H19B C19 H19C . . 105(2) ?
N4 C20 C19 . . 111.2(2) ?
N4 C20 C21 . . 113.2(2) ?
C19 C20 C21 . . 110.0(3) ?
N4 C20 Na2 . . 47.97(12) ?
C19 C20 Na2 . . 70.37(16) ?
C21 C20 Na2 . . 153.6(2) ?
N4 C20 H20 . . 107.4 ?
C19 C20 H20 . . 107.4 ?
C21 C20 H20 . . 107.4 ?
Na2 C20 H20 . . 97.1 ?
C20 C21 H21A . . 109.5 ?
C20 C21 H21B . . 109.5 ?
H21A C21 H21B . . 109.5 ?
C20 C21 H21C . . 109.5 ?
H21A C21 H21C . . 109.5 ?
H21B C21 H21C . . 109.5 ?
C23 C22 Na2 . 2_666 158.7(3) ?
C23 C22 H22A . . 108(2) ?
Na2 C22 H22A 2_666 . 87.2(19) ?
C23 C22 H22B . . 111(2) ?
Na2 C22 H22B 2_666 . 76(2) ?
H22A C22 H22B . . 107(3) ?
C23 C22 H22C . . 112(2) ?
Na2 C22 H22C 2_666 . 47(2) ?
H22A C22 H22C . . 110(3) ?
H22B C22 H22C . . 108(3) ?
N4 C23 C24 . . 111.6(2) ?
N4 C23 C22 . . 113.0(3) ?
C24 C23 C22 . . 108.5(3) ?
N4 C23 H23 . . 107.8 ?
C24 C23 H23 . . 107.8 ?
C22 C23 H23 . . 107.8 ?
C23 C24 H24A . . 109.5 ?
C23 C24 H24B . . 109.5 ?
H24A C24 H24B . . 109.5 ?
C23 C24 H24C . . 109.5 ?
H24A C24 H24C . . 109.5 ?
H24B C24 H24C . . 109.5 ?

loop_
_geom_bond_atom_site_label_1
_geom_bond_atom_site_label_2
_geom_bond_site_symmetry_2
_geom_bond_distance
_geom_bond_publ_flag
Mg1 N1 . 2.051(2) y
Mg2 N3 2_676 2.051(2) y
Mg1 N2 . 2.078(2) y
Mg2 N4 . 2.062(2) y
Mg1 H1H . 1.92(2) y
Mg1 H1H 2_567 1.91(2) y
Mg2 H2H . 1.94(2) y
Mg2 H2H 2_676 1.91(2) y
Na1 N2 . 2.397(2) y
Na2 N4 . 2.399(2) y
Na1 N1 2_567 2.405(2) y
Na2 N3 . 2.407(2) y
Na1 C7 2_577 3.014(3) y
Na1 C6 2_567 3.072(5) y
Na1 C10 . 3.089(3) y
Na2 C13 . 2.962(4) y
Na2 C19 . 2.980(4) y
Na2 C20 . 3.124(3) y
Na2 C22 2_666 3.125(4) y
Mg1 Mg1 2_567 2.9462(16) ?
Mg1 Na1 . 3.0866(14) ?
Mg1 Na1 2_567 3.0881(14) ?
Mg2 Mg2 2_676 2.9509(16) ?
Mg2 Na2 . 3.0652(13) ?
Mg2 Na2 2_676 3.0713(14) ?
Na1 Mg1 2_567 3.0881(14) ?
Na1 H1H . 2.60(2) ?
Na1 H10C . 2.57(3) ?
Na2 Mg2 2_676 3.0713(14) ?
Na2 H2H . 2.56(2) ?
Na2 H13B . 2.52(3) ?
Na2 H19A . 2.45(3) ?
N1 C2 . 1.477(3) ?
N1 C5 . 1.483(4) ?
N1 Na1 2_567 2.405(2) ?
N2 C11 . 1.475(3) ?
N2 C8 . 1.486(3) ?
N3 C17 . 1.468(3) ?
N3 C14 . 1.480(3) ?
N3 Mg2 2_676 2.051(2) ?
N4 C23 . 1.471(3) ?
N4 C20 . 1.481(3) ?
C1 C2 . 1.519(4) ?
C1 H1A . 0.9800 ?
C1 H1B . 0.9800 ?
C1 H1C . 0.9800 ?
C2 C3 . 1.531(4) ?
C2 H2 . 1.0000 ?
C3 H3A . 0.9800 ?
C3 H3B . 0.9800 ?
C3 H3C . 0.9800 ?
C4 C5 . 1.525(4) ?
C4 H4A . 0.9800 ?
C4 H4B . 0.9800 ?
C4 H4C . 0.9800 ?
C5 C6 . 1.518(5) ?
C5 H5 . 0.97(3) ?
C6 Na1 2_567 3.072(5) ?
C6 H6A . 1.02(3) ?
C6 H6B . 0.92(4) ?
C6 H6C . 0.97(4) ?
C7 C8 . 1.531(4) ?
C7 Na1 2_577 3.014(3) ?
C7 H7A . 1.00(4) ?
C7 H7B . 0.98(3) ?
C7 H7C . 0.94(3) ?
C8 C9 . 1.521(4) ?
C8 H8 . 1.0000 ?
C9 H9A . 0.9800 ?
C9 H9B . 0.9800 ?
C9 H9C . 0.9800 ?
C10 C11 . 1.524(4) ?
C10 H10A . 0.97(3) ?
C10 H10B . 0.96(3) ?
C10 H10C . 1.00(3) ?
C11 C12 . 1.532(4) ?
C11 H11 . 1.0000 ?
C12 H12A . 0.9800 ?
C12 H12B . 0.9800 ?
C12 H12C . 0.9800 ?
C13 C14 . 1.512(4) ?
C13 H13A . 0.92(3) ?
C13 H13B . 1.00(3) ?
C13 H13C . 0.95(3) ?
C14 C15 . 1.530(4) ?
C14 H14 . 1.0000 ?
C15 H15A . 0.9800 ?
C15 H15B . 0.9800 ?
C15 H15C . 0.9800 ?
C16 C17 . 1.532(4) ?
C16 H16A . 0.9800 ?
C16 H16B . 0.9800 ?
C16 H16C . 0.9800 ?
C17 C18 . 1.525(4) ?
C17 H17 . 1.0000 ?
C18 H18A . 0.9800 ?
C18 H18B . 0.9800 ?
C18 H18C . 0.9800 ?
C19 C20 . 1.521(4) ?
C19 H19A . 1.02(3) ?
C19 H19B . 0.95(3) ?
C19 H19C . 0.98(3) ?
C20 C21 . 1.531(4) ?
C20 H20 . 1.0000 ?
C21 H21A . 0.9800 ?
C21 H21B . 0.9800 ?
C21 H21C . 0.9800 ?
C22 C23 . 1.524(4) ?
C22 Na2 2_666 3.125(4) ?
C22 H22A . 0.97(3) ?
C22 H22B . 0.97(4) ?
C22 H22C . 1.00(4) ?
C23 C24 . 1.516(4) ?
C23 H23 . 1.0000 ?
C24 H24A . 0.9800 ?
C24 H24B . 0.9800 ?
C24 H24C . 0.9800 ?

loop_
_geom_torsion_atom_site_label_1
_geom_torsion_atom_site_label_2
_geom_torsion_atom_site_label_3
_geom_torsion_atom_site_label_4
_geom_torsion_site_symmetry_1
_geom_torsion_site_symmetry_4
_geom_torsion
N2 Mg1 N1 C2 . . -81.6(2)
N2 Mg1 N1 C5 . . 59.4(2)
N2 Mg1 N1 Na1 . 2_567 168.02(12)
N1 Mg1 N2 C11 . . 65.1(2)
N1 Mg1 N2 C8 . . -68.4(2)
N1 Mg1 N2 Na1 . . 171.95(12)
N1 Na1 N2 C11 2_567 . 143.74(17)
C7 Na1 N2 C11 2_577 . -48.60(18)
C6 Na1 N2 C11 2_567 . 60.0(2)
C10 Na1 N2 C11 . . 21.51(16)
N1 Na1 N2 C8 2_567 . -90.1(2)
C7 Na1 N2 C8 2_577 . 77.56(19)
C6 Na1 N2 C8 2_567 . -173.85(19)
C10 Na1 N2 C8 . . 147.7(2)
N1 Na1 N2 Mg1 2_567 . 27.21(16)
C7 Na1 N2 Mg1 2_577 . -165.12(9)
C6 Na1 N2 Mg1 2_567 . -56.54(18)
C10 Na1 N2 Mg1 . . -95.02(11)
N4 Na2 N3 C17 . . -90.65(19)
C13 Na2 N3 C17 . . 136.00(19)
C19 Na2 N3 C17 . . -177.84(16)
C20 Na2 N3 C17 . . -125.2(2)
C22 Na2 N3 C17 2_666 . 62.78(19)
N4 Na2 N3 C14 . . 151.07(16)
C13 Na2 N3 C14 . . 17.72(16)
C19 Na2 N3 C14 . . 63.9(2)
C20 Na2 N3 C14 . . 116.6(2)
C22 Na2 N3 C14 2_666 . -55.50(19)
N4 Na2 N3 Mg2 . 2_676 33.14(15)
C13 Na2 N3 Mg2 . 2_676 -100.21(12)
C19 Na2 N3 Mg2 . 2_676 -54.05(17)
C20 Na2 N3 Mg2 . 2_676 -1.4(3)
C22 Na2 N3 Mg2 2_666 2_676 -173.43(10)
N3 Mg2 N4 C23 2_676 . 72.8(2)
N3 Mg2 N4 C20 2_676 . -63.7(2)
Mg2 Mg2 N4 C20 2_676 . 118.47(17)
N3 Mg2 N4 Na2 2_676 . -168.39(12)
N3 Na2 N4 C23 . . 87.3(2)
C13 Na2 N4 C23 . . 175.70(19)
C19 Na2 N4 C23 . . -141.3(2)
C20 Na2 N4 C23 . . -122.3(3)
C22 Na2 N4 C23 2_666 . -68.7(2)
N3 Na2 N4 C20 . . -150.40(16)
C13 Na2 N4 C20 . . -62.0(2)
C19 Na2 N4 C20 . . -19.01(16)
C22 Na2 N4 C20 2_666 . 53.56(18)
N3 Na2 N4 Mg2 . . -34.07(15)
C13 Na2 N4 Mg2 . . 54.31(19)
C19 Na2 N4 Mg2 . . 97.32(11)
C20 Na2 N4 Mg2 . . 116.33(18)
C22 Na2 N4 Mg2 2_666 . 169.89(10)
C5 N1 C2 C1 . . -158.0(2)
Mg1 N1 C2 C1 . . -14.0(3)
Na1 N1 C2 C1 2_567 . 84.7(2)
C5 N1 C2 C3 . . 78.9(3)
Mg1 N1 C2 C3 . . -137.1(2)
Na1 N1 C2 C3 2_567 . -38.4(3)
C2 N1 C5 C6 . . -150.5(3)
Mg1 N1 C5 C6 . . 64.1(3)
Na1 N1 C5 C6 2_567 . -32.5(3)
C2 N1 C5 C4 . . 85.0(3)
Mg1 N1 C5 C4 . . -60.4(3)
Na1 N1 C5 C4 2_567 . -157.0(2)
N1 C5 C6 Na1 . 2_567 24.0(2)
C4 C5 C6 Na1 . 2_567 150.0(2)
C11 N2 C8 C9 . . 173.6(2)
Mg1 N2 C8 C9 . . -50.8(3)
Na1 N2 C8 C9 . . 49.9(3)
C11 N2 C8 C7 . . 51.4(3)
Mg1 N2 C8 C7 . . -172.9(2)
Na1 N2 C8 C7 . . -72.3(3)
Na1 C7 C8 N2 2_577 . -12.2(8)
Na1 C7 C8 C9 2_577 . -135.2(7)
N2 Na1 C10 C11 . . -20.34(15)
N1 Na1 C10 C11 2_567 . -142.29(17)
C7 Na1 C10 C11 2_577 . 89.30(18)
C6 Na1 C10 C11 2_567 . -176.80(19)
C8 N2 C11 C10 . . -168.8(2)
Mg1 N2 C11 C10 . . 56.0(3)
Na1 N2 C11 C10 . . -38.8(3)
C8 N2 C11 C12 . . 66.8(3)
Mg1 N2 C11 C12 . . -68.4(3)
Na1 N2 C11 C12 . . -163.2(2)
Na1 C10 C11 N2 . . 28.44(19)
Na1 C10 C11 C12 . . 155.2(2)
N4 Na2 C13 C14 . . -137.14(18)
N3 Na2 C13 C14 . . -16.87(15)
C19 Na2 C13 C14 . . -170.77(18)
C20 Na2 C13 C14 . . -167.41(16)
C22 Na2 C13 C14 2_666 . 104.85(19)
C17 N3 C14 C13 . . -149.4(3)
Mg2 N3 C14 C13 2_676 . 63.5(3)
Na2 N3 C14 C13 . . -30.8(3)
C17 N3 C14 C15 . . 85.1(3)
Mg2 N3 C14 C15 2_676 . -62.0(3)
Na2 N3 C14 C15 . . -156.3(2)
Na2 C13 C14 N3 . . 23.9(2)
Na2 C13 C14 C15 . . 150.2(2)
C14 N3 C17 C18 . . -156.8(2)
Mg2 N3 C17 C18 2_676 . -11.7(3)
Na2 N3 C17 C18 . . 87.7(2)
C14 N3 C17 C16 . . 81.3(3)
Mg2 N3 C17 C16 2_676 . -133.5(2)
Na2 N3 C17 C16 . . -34.1(3)
N4 Na2 C19 C20 . . 18.10(14)
N3 Na2 C19 C20 . . 138.58(17)
C13 Na2 C19 C20 . . 174.38(17)
C22 Na2 C19 C20 2_666 . -92.38(18)
C23 N4 C20 C19 . . 159.7(2)
Mg2 N4 C20 C19 . . -60.0(3)
Na2 N4 C20 C19 . . 33.4(3)
C23 N4 C20 C21 . . -75.9(3)
Mg2 N4 C20 C21 . . 64.5(3)
Na2 N4 C20 C21 . . 157.8(2)
C23 N4 C20 Na2 . . 126.3(2)
Mg2 N4 C20 Na2 . . -93.37(15)
Na2 C19 C20 N4 . . -25.73(19)
Na2 C19 C20 C21 . . -151.9(2)
N3 Na2 C20 N4 . . 59.0(3)
C13 Na2 C20 N4 . . 140.04(18)
C19 Na2 C20 N4 . . 147.0(3)
C22 Na2 C20 N4 2_666 . -128.05(17)
N4 Na2 C20 C19 . . -147.0(3)
N3 Na2 C20 C19 . . -88.0(3)
C13 Na2 C20 C19 . . -6.9(2)
C22 Na2 C20 C19 2_666 . 84.97(18)
N4 Na2 C20 C21 . . -51.3(4)
N3 Na2 C20 C21 . . 7.7(6)
C13 Na2 C20 C21 . . 88.7(5)
C19 Na2 C20 C21 . . 95.7(5)
C22 Na2 C20 C21 2_666 . -179.4(5)
C20 N4 C23 C24 . . 167.2(2)
Mg2 N4 C23 C24 . . 28.3(3)
Na2 N4 C23 C24 . . -73.5(3)
C20 N4 C23 C22 . . -70.2(3)
Mg2 N4 C23 C22 . . 150.9(2)
Na2 N4 C23 C22 . . 49.1(3)
Na2 C22 C23 N4 2_666 . 64.6(8)
Na2 C22 C23 C24 2_666 . -171.1(6)
